data_7707162
loop_
_publ_author_name
'Babaryk, Artem A.'
'Adawy, Alaa'
'Garc\'ia, In\'es'
'Trobajo, Camino'
'Amghouz, Zakariae'
'P Colodrero, Rosario M'
'Cabeza, Aurelio'
'Olivera-Pastor, Pascual'
'Bazaga-Garc\'ia, Montse'
'Dos Santos-G\'omez, Luc\'ia'

_publ_section_title
;
 Structural and proton conductivity studies of fibrous
 \p-Ti<sub>2</sub>O(PO<sub>4</sub>)<sub>2</sub>&#x00B7;2H<sub>2</sub>O:
 application in chitosan-based composite membranes.
;
_journal_issue 22
_journal_name_full 'Dalton transactions (Cambridge, England : 2003)'
_journal_page_first 7667
_journal_page_last 7677
_journal_paper_doi 10.1039/d1dt00735a
_journal_volume 50
_journal_year 2021
_chemical_formula_iupac 'Ti2 P2 O11 H4'
_chemical_formula_moiety '(Ti2 O) (P O4)2 (H2 O)2'
_chemical_formula_sum 'H4 O11 P2 Ti2'
_chemical_formula_weight 337.71
_chemical_name_systematic 'oxo-bis-titanium (iv) bis-phosphate dihydrate'
_space_group_IT_number 14
_space_group_name_Hall '-P 2ybc'
_space_group_name_H-M_alt 'P 1 21/c 1'
_symmetry_cell_setting monoclinic
_symmetry_space_group_name_Hall '-P 2ybc'
_symmetry_space_group_name_H-M 'P 1 21/c 1'
_audit_update_record
;
2020-12-25 deposited with the CCDC.	2021-04-21 downloaded from the CCDC.
;
_cell_angle_alpha 90
_cell_angle_beta 115.3080(95)
_cell_angle_gamma 90
_cell_formula_units_Z 4
_cell_length_a 5.11214(16)
_cell_length_b 14.49212(94)
_cell_length_c 12.0453(11)
_cell_measurement_temperature 100
_cell_volume 806.74(11)
_computing_structure_refinement 'TOPAS v.4.2 (Bruker AXS, 2009)'
_diffrn_ambient_temperature 100
_diffrn_detector '12-analyzer scintillator'
_diffrn_measurement_device_type '11-BM High Resolution Diffractometer'
_diffrn_radiation_monochromator 'double Si(111) with sagital focusing'
_diffrn_radiation_probe x-ray
_diffrn_radiation_wavelength 0.457904
_diffrn_source synchrotron
_diffrn_source_type 'Advanced Photon Source 11-BM (bending magnet)'
_exptl_crystal_colour white
_exptl_crystal_density_diffrn 2.78424(45)
_exptl_crystal_description powder
_exptl_crystal_F_000 664.0
_exptl_crystal_recrystallization_method 'hydrothermal synthesis'
_pd_char_colour white
_pd_instr_location 'Advanced Photon Source, Argonne National Laboratory'
_pd_meas_2theta_range_inc 0.001
_pd_meas_2theta_range_max 31.05
_pd_meas_2theta_range_min 2.000
_pd_meas_scan_method cont
_pd_proc_ls_prof_R_factor 0.062
_pd_proc_ls_prof_wR_expected 0.062
_pd_proc_ls_prof_wR_factor 0.083
_pd_spec_mounting 'mounted in 0.8 mm polyimide capillary'
_pd_spec_shape cylinder
_pd_spec_size_axial 0.5
_pd_spec_size_equat 0.4
_pd_spec_size_thick 0.4
_refine_ls_goodness_of_fit_all 1.347
_refine_ls_matrix_type full
_refine_ls_number_restraints 20
_refine_ls_R_I_factor 0.015
_refine_ls_shift/su_max 0.001
_reflns_number_gt 984
_cod_data_source_file d1dt00735a2.cif
_cod_data_source_block pi_TiP
_cod_depositor_comments 'Adding full bibliography for 7707162--7707163.cif.'
_cod_original_sg_symbol_H-M 'P1 21/c 1'
_cod_database_code 7707162

loop_
_symmetry_equiv_pos_as_xyz
'-x, -y, -z'
'-x, y+1/2, -z+1/2'
'x, -y+1/2, z+1/2'
'x, y, z'

loop_
_atom_site_label
_atom_site_type_symbol
_atom_site_fract_x
_atom_site_fract_y
_atom_site_fract_z
_atom_site_occupancy
_atom_site_symmetry_multiplicity
_atom_site_adp_type
_atom_site_U_iso_or_equiv
Ti1 Ti 0.05426(52) 0.03773(15) 0.31135(15) 1 4 Biso 0.435(31)
Ti2 Ti 0.56383(49) 0.17118(14) 0.05662(17) 1 4 Biso 0.435(31)
P1 P 0.60989(70) 0.46509(21) 0.35040(20) 1 4 Biso 0.435(31)
P2 P 0.26874(66) 0.62376(20) 0.03590(21) 1 4 Biso 0.435(31)
O1 O 0.14333(98) 0.63367(24) 0.30150(35) 1 4 Biso 0.435(31)
O2 O 0.36323(74) 0.04809(19) 0.05866(27) 1 4 Biso 0.435(31)
O3 O 0.30737(63) 0.46924(29) 0.23972(39) 1 4 Biso 0.435(31)
O4 O 0.13381(59) 0.53175(34) 0.68314(24) 1 4 Biso 0.435(31)
O5 O 0.65725(96) 0.37255(21) 0.42538(27) 1 4 Biso 0.435(31)
O6 O 0.41350(61) 0.11804(33) 0.35943(31) 1 4 Biso 0.435(31)
O7 O 0.7953(11) 0.45520(20) 0.05245(26) 1 4 Biso 0.435(31)
O8 O 0.04861(61) 0.62757(31) 0.09060(23) 1 4 Biso 0.435(31)
O9 O 0.74706(95) 0.28098(20) 0.02414(30) 1 4 Biso 0.435(31)
O10 O 0.4947(15) 0.25831(43) 0.19623(39) 1 4 Biso 0.435(31)
O11 O 0.1422(12) 0.29822(53) 0.40982(49) 1 4 Biso 0.435(31)
H1 H 0.04365 0.23863 0.39655 1 4 Biso 0.522(37)
H2 H 0.02025 0.34765 0.35972 1 4 Biso 0.522(37)

loop_
_geom_angle_atom_site_label_1
_geom_angle_atom_site_label_2
_geom_angle_atom_site_label_3
_geom_angle
_geom_angle_site_symmetry_1
_geom_angle_site_symmetry_2
_geom_angle_site_symmetry_3
_geom_angle_publ_flag
O1 Ti1 O3 90.25(1) 2_545 . 2_545 yes
O1 Ti1 O6 85.67(1) 2_545 . . yes
O1 Ti1 O7 165.45(1) 2_545 . 2_645 yes
O1 Ti1 O8 75.52(1) 2_545 . 2_545 yes
O1 Ti1 O4 92.11(1) 2_545 . 3_554 yes
O3 Ti1 O6 175.65(1) 2_545 . . yes
O3 Ti1 O7 86.07(1) 2_545 . 2_645 yes
O3 Ti1 O8 93.74(1) 2_545 . 2_545 yes
O3 Ti1 O4 88.78(1) 2_545 . 3_554 yes
O6 Ti1 O7 97.51(1) . . 2_645 yes
O6 Ti1 O8 83.77(1) . . 2_545 yes
O4 Ti1 O6 92.89(1) 3_554 . . yes
O7 Ti1 O8 90.66(1) 2_645 . 2_545 yes
O4 Ti1 O7 101.87(1) 3_554 . 2_645 yes
O4 Ti1 O8 167.37(1) 3_554 . 2_545 yes
O1 Ti2 O2 86.77(1) 2_645 . . yes
O1 Ti2 O10 78.07(1) 2_645 . . yes
O1 Ti2 O11 164.58(1) 2_645 . 3_554 yes
O1 Ti2 O5 106.19(1) 2_645 . 3_554 yes
O1 Ti2 O9 99.14(1) 2_645 . . yes
O2 Ti2 O10 103.82(1) . . . yes
O2 Ti2 O11 82.00(1) . . 3_554 yes
O2 Ti2 O5 91.37(1) . . 3_554 yes
O2 Ti2 O9 169.25(1) . . . yes
O10 Ti2 O11 94.34(1) . . 3_554 yes
O5 Ti2 O10 164.52(1) 3_554 . . yes
O9 Ti2 O10 86.27(1) . . . yes
O5 Ti2 O11 84.70(1) 3_554 . 3_554 yes
O9 Ti2 O11 93.68(1) . . 3_554 yes
O5 Ti2 O9 78.38(1) 3_554 . . yes
O2 P1 O3 108.83(1) 2_655 . . yes
O2 P1 O4 109.12(1) 2_655 . 1_666 yes
O2 P1 O5 107.54(1) 2_655 . . yes
O3 P1 O4 115.08(1) . . 1_666 yes
O3 P1 O5 112.18(1) . . . yes
O4 P1 O5 103.76(1) 1_666 . . yes
O6 P2 O9 104.55(1) 2_655 . 1_665 yes
O6 P2 O8 110.73(1) 2_655 . . yes
O6 P2 O7 111.41(1) 2_655 . 1_665 yes
O8 P2 O9 105.59(1) . . 1_665 yes
O7 P2 O9 113.43(1) 1_665 . 1_665 yes
O7 P2 O8 110.83(1) 1_665 . . yes
Ti1 O1 Ti2 150.02(1) 2_555 . 2_655 yes
Ti2 O2 P1 139.82(1) . . 2_645 yes
Ti1 O3 P1 138.77(1) 2_555 . . yes
Ti1 O4 P1 133.71(1) 3_555 . 1_666 yes
Ti2 O5 P1 135.45(1) 3_555 . . yes
Ti1 O6 P2 138.83(1) . . 2_645 yes
Ti1 O7 P2 166.97(1) 2_655 . 1_665 yes
Ti1 O8 P2 131.86(1) 2_555 . . yes
Ti2 O9 P2 151.82(1) . . 1_665 yes

loop_
_geom_bond_atom_site_label_1
_geom_bond_atom_site_label_2
_geom_bond_distance
_geom_bond_site_symmetry_1
_geom_bond_site_symmetry_2
_geom_bond_publ_flag
Ti1 O1 1.9045(2) . 2_545 yes
Ti1 O3 1.9517(2) . 2_545 yes
Ti1 O6 2.0380(2) . . yes
Ti1 O7 1.9065(2) . 2_645 yes
Ti1 O8 1.9742(2) . 2_545 yes
Ti1 O4 2.0251(2) . 3_554 yes
Ti2 O1 1.8083(2) . 2_645 yes
Ti2 O2 2.0630(2) . . yes
Ti2 O10 2.2484(2) . . yes
Ti2 O11 2.1704(2) . 3_554 yes
Ti2 O5 1.9427(2) . 3_554 yes
Ti2 O9 1.9687(2) . . yes
P1 O2 1.5928(1) . 2_655 yes
P1 O3 1.5524(1) . . yes
P1 O4 1.5279(1) . 1_666 yes
P1 O5 1.5767(1) . . yes
P2 O6 1.5761(1) . 2_655 yes
P2 O9 1.5445(1) . 1_665 yes
P2 O8 1.5289(1) . . yes
P2 O7 1.5004(1) . 1_665 yes
O11 H1 0.9800 . . no
O11 H2 0.9700 . . no

loop_
_geom_hbond_atom_site_label_D
_geom_hbond_atom_site_label_H
_geom_hbond_atom_site_label_A
_geom_hbond_distance_DH
_geom_hbond_distance_HA
_geom_hbond_distance_DA
_geom_hbond_angle_DHA
_geom_hbond_site_symmetry_A
_geom_hbond_publ_flag
O11 H1 O8 0.9800 1.7000 2.6577(2) 164.00 2_545 yes
O11 H1 O9 0.9800 2.5900 3.1100(3) 113.00 3_455 yes
O11 H2 O4 0.9700 1.9000 2.8224(3) 158.00 1_566 yes
O11 H2 O5 0.9700 2.3400 2.7819(3) 107.00 4_455 yes
